data_2103518
loop_
_publ_author_name
'Pavlovska, A.'
'Werner, S.'
'Maximov, B.'
'Mill, B.'

_publ_section_title
;
 Pressure-induced phase transitions of piezoelectric single crystals
 from the langasite family: La~3~Nb~0.5~Ga~5.5~O~14~ and
 La~3~Ta~0.5~Ga~5.5~O~14~
;
_journal_issue 6
_journal_name_full 'Acta Crystallographica Section B'
_journal_page_first 939
_journal_page_last 947
_journal_paper_doi 10.1107/S0108768102010273
_journal_volume 58
_journal_year 2002
_chemical_formula_sum 'Ga5.54 La3 O14 Ta0.46'
_chemical_formula_weight 1110.22
_space_group_IT_number 150
_symmetry_space_group_name_Hall 'P 3 2"'
_symmetry_space_group_name_H-M 'P 3 2 1'
_atom_sites_solution_hydrogens geom
_atom_sites_solution_primary direct
_atom_sites_solution_secondary difmap
_audit_creation_method SHELXL-97
_cell_angle_alpha 90.00
_cell_angle_beta 90.00
_cell_angle_gamma 120.00
_cell_formula_units_Z 1
_cell_length_a 7.872
_cell_length_b 7.872
_cell_length_c 4.999
_cell_measurement_temperature 293(2)
_cell_volume 268.3
_computing_structure_refinement 'SHELXL-97 (Sheldrick, 1997)'
_computing_structure_solution 'SHELXS-97 (Sheldrick, 1990)'
_diffrn_ambient_pressure 16.7E+6
_diffrn_ambient_temperature 293(2)
_diffrn_measured_fraction_theta_full 0.512
_diffrn_measured_fraction_theta_max 0.512
_diffrn_radiation_source synchrotron
_diffrn_radiation_wavelength 0.56000
_diffrn_reflns_av_R_equivalents 0.0000
_diffrn_reflns_av_sigmaI/netI 0.0626
_diffrn_reflns_limit_h_max 15
_diffrn_reflns_limit_h_min -15
_diffrn_reflns_limit_k_max 9
_diffrn_reflns_limit_k_min -9
_diffrn_reflns_limit_l_max 8
_diffrn_reflns_limit_l_min -8
_diffrn_reflns_number 841
_diffrn_reflns_theta_full 35.99
_diffrn_reflns_theta_max 35.99
_diffrn_reflns_theta_min 2.35
_exptl_absorpt_coefficient_mu 15.883
_exptl_crystal_density_diffrn 6.872
_exptl_crystal_density_method 'not measured'
_exptl_crystal_F_000 488
_refine_diff_density_max 4.591
_refine_diff_density_min -4.098
_refine_diff_density_rms 0.584
_refine_ls_abs_structure_details 'Flack H D (1983), Acta Cryst. A39, 876-881'
_refine_ls_abs_structure_Flack -0.26(17)
_refine_ls_extinction_coef 0.004(8)
_refine_ls_extinction_expression Fc^*^=kFc[1+0.001xFc^2^\l^3^/sin(2\q)]^-1/4^
_refine_ls_extinction_method SHELXL
_refine_ls_goodness_of_fit_ref 1.695
_refine_ls_hydrogen_treatment mixed
_refine_ls_matrix_type full
_refine_ls_number_parameters 28
_refine_ls_number_reflns 841
_refine_ls_number_restraints 0
_refine_ls_restrained_S_all 1.695
_refine_ls_R_factor_all 0.0888
_refine_ls_R_factor_gt 0.0873
_refine_ls_shift/su_max 0.000
_refine_ls_shift/su_mean 0.000
_refine_ls_structure_factor_coef Fsqd
_refine_ls_weighting_details 'calc w=1/[\s^2^(Fo^2^)+(0.1000P)^2^+0.0000P] where P=(Fo^2^+2Fc^2^)/3'
_refine_ls_weighting_scheme calc
_refine_ls_wR_factor_gt 0.2543
_refine_ls_wR_factor_ref 0.2573
_reflns_number_gt 821
_reflns_number_total 841
_reflns_threshold_expression >2sigma(I)
_cod_data_source_file sn0021-16.7d3.cif
_cod_data_source_block 16.7d3
_cod_depositor_comments
;
 Correcting the reference to the optimal entry by changing it from
 '2103518' to '2103517'. The reference now correctly refers to the
 entry with the lowest _refine_ls_R_factor_all value.

 Antanas Vaitkus,
 2018-11-16

The _diffrn_ambient_pressure was taken from the original data block
header, after comparison with the paper text and supplementary
material.

When more than one structure was present in the sn0021.cif file for a
given pressure, the structure with the minimal _refine_ls_R_factor_all
value was taken as the best one, and all others marked with the
'_cod_suboptimal_structure yes' tag.

Changing (with the help of Perl) all _diffrn_radiation_source values in
the files that were reportedly colected on the HASYLAB D3 beamline
(Hamburg) from 'fine-focus sealed tube' to synchrotron.

The command was:

perl -i -ne \
    "s/'fine-focus sealed tube'/synchrotron/; \
    print unless /_diffrn_radiation_type|_diffrn_radiation_monochromator/" \
    *d3*.cif \
    11.57split.cif \
    21.85split.cif \
    22.85split.cif

Saulius Gra\<zulis

 Removed the _cod_suboptimal_structure data item in preparation for
 its deprecation. The fact that the structure is a suboptimal one
 should be derived from the presence of the _cod_related_optimal_struct
 data item.

 Antanas Vaitkus,
 2019-05-21
;
_cod_related_optimal_struct 2103517
_cod_database_code 2103518

loop_
_symmetry_equiv_pos_as_xyz
'x, y, z'
'y, x, -z'
'-y, x-y, z'
'-x+y, -x, z'
'-x, -x+y, -z'
'x-y, -y, -z'

loop_
_atom_site_label
_atom_site_type_symbol
_atom_site_fract_x
_atom_site_fract_y
_atom_site_fract_z
_atom_site_U_iso_or_equiv
_atom_site_adp_type
_atom_site_occupancy
_atom_site_symmetry_multiplicity
_atom_site_calc_flag
_atom_site_refinement_flags
La La 0.4382(3) 0.0000 0.0000 0.0292(4) Uani 1 2 d S
Ga1 Ga 0.0000 0.0000 0.0000 0.0313(6) Uani 0.50 6 d SP
Ta Ta 0.0000 0.0000 0.0000 0.0313(6) Uani 0.50 6 d SP
Ga2 Ga 0.6667 0.3333 -0.5121(9) 0.0276(8) Uani 1 3 d S
Ga3 Ga 0.0000 -0.2340(4) -0.5000 0.0252(5) Uani 1 2 d S
O1 O 0.6667 0.3333 -0.168(5) 0.023(3) Uiso 1 3 d S
O2 O 0.154(5) -0.294(6) -0.309(8) 0.093(12) Uiso 1 1 d .
O3 O 0.227(3) 0.079(4) -0.232(4) 0.056(5) Uiso 1 1 d .

loop_
_atom_site_aniso_label
_atom_site_aniso_U_11
_atom_site_aniso_U_22
_atom_site_aniso_U_33
_atom_site_aniso_U_23
_atom_site_aniso_U_13
_atom_site_aniso_U_12
La 0.0388(7) 0.0195(5) 0.0227(8) 0.0040(5) 0.0020(2) 0.0098(3)
Ga1 0.0407(10) 0.0407(10) 0.0125(16) 0.000 0.000 0.0204(5)
Ta 0.0407(10) 0.0407(10) 0.0125(16) 0.000 0.000 0.0204(5)
Ga2 0.0270(9) 0.0270(9) 0.029(2) 0.000 0.000 0.0135(5)
Ga3 0.0315(13) 0.0269(9) 0.0188(16) 0.0023(4) 0.0046(9) 0.0157(6)

loop_
_atom_type_symbol
_atom_type_description
_atom_type_scat_dispersion_real
_atom_type_scat_dispersion_imag
_atom_type_scat_source
La La -0.9400 1.6200 'International Tables Vol C Tables 4.2.6.8 and 6.1.1.4'
Ta Ta -0.9400 4.4000 'International Tables Vol C Tables 4.2.6.8 and 6.1.1.4'
Ga Ga 0.2490 1.0600 'International Tables Vol C Tables 4.2.6.8 and 6.1.1.4'
O O 0.0028 0.0036 'International Tables Vol C Tables 4.2.6.8 and 6.1.1.4'

loop_
_geom_angle_atom_site_label_1
_geom_angle_atom_site_label_2
_geom_angle_atom_site_label_3
_geom_angle
_geom_angle_site_symmetry_1
_geom_angle_site_symmetry_3
O3 La O3 65.9(11) 6 .
O3 La O1 77.7(6) 6 2_545
O3 La O1 122.9(6) . 2_545
O3 La O1 122.9(6) 6 .
O3 La O1 77.7(6) . .
O1 La O1 157.30(12) 2_545 .
O3 La O2 138.1(9) 6 4_655
O3 La O2 107.9(12) . 4_655
O1 La O2 72.1(8) 2_545 4_655
O1 La O2 93.5(7) . 4_655
O3 La O2 107.9(12) 6 2_655
O3 La O2 138.1(9) . 2_655
O1 La O2 93.5(7) 2_545 2_655
O1 La O2 72.1(8) . 2_655
O2 La O2 102.4(17) 4_655 2_655
O3 La O2 63.9(10) 6 6
O3 La O2 77.4(11) . 6
O1 La O2 123.8(10) 2_545 6
O1 La O2 66.3(9) . 6
O2 La O2 158.0(7) 4_655 6
O2 La O2 64.2(15) 2_655 6
O3 La O2 77.4(11) 6 .
O3 La O2 63.9(10) . .
O1 La O2 66.3(9) 2_545 .
O1 La O2 123.8(10) . .
O2 La O2 64.2(15) 4_655 .
O2 La O2 158.0(7) 2_655 .
O2 La O2 133.8(13) 6 .
O3 La Ga2 108.9(6) 6 2_544
O3 La Ga2 85.3(6) . 2_544
O1 La Ga2 66.3(6) 2_545 2_544
O1 La Ga2 110.2(5) . 2_544
O2 La Ga2 31.5(8) 4_655 2_544
O2 La Ga2 132.2(8) 2_655 2_544
O2 La Ga2 162.6(8) 6 2_544
O2 La Ga2 32.7(7) . 2_544
O3 La Ga2 85.3(6) 6 1_556
O3 La Ga2 108.9(6) . 1_556
O1 La Ga2 110.2(5) 2_545 1_556
O1 La Ga2 66.3(6) . 1_556
O2 La Ga2 132.2(8) 4_655 1_556
O2 La Ga2 31.5(8) 2_655 1_556
O2 La Ga2 32.7(7) 6 1_556
O2 La Ga2 162.6(8) . 1_556
Ga2 La Ga2 163.40(7) 2_544 1_556
O3 La Ga1 33.0(5) 6 .
O3 La Ga1 33.0(5) . .
O1 La Ga1 101.35(6) 2_545 .
O1 La Ga1 101.35(6) . .
O2 La Ga1 128.8(9) 4_655 .
O2 La Ga1 128.8(9) 2_655 .
O2 La Ga1 66.9(7) 6 .
O2 La Ga1 66.9(7) . .
Ga2 La Ga1 98.30(3) 2_544 .
Ga2 La Ga1 98.30(3) 1_556 .
O3 La Ta 33.0(5) 6 .
O3 La Ta 33.0(5) . .
O1 La Ta 101.35(6) 2_545 .
O1 La Ta 101.35(6) . .
O2 La Ta 128.8(9) 4_655 .
O2 La Ta 128.8(9) 2_655 .
O2 La Ta 66.9(7) 6 .
O2 La Ta 66.9(7) . .
Ga2 La Ta 98.30(3) 2_544 .
Ga2 La Ta 98.30(3) 1_556 .
Ga1 La Ta 0.0 . .
O3 Ga1 O3 88.3(9) 4 .
O3 Ga1 O3 81.8(14) 4 5
O3 Ga1 O3 164.0(15) . 5
O3 Ga1 O3 103.9(14) 4 6
O3 Ga1 O3 81.8(14) . 6
O3 Ga1 O3 88.3(9) 5 6
O3 Ga1 O3 164.0(15) 4 2
O3 Ga1 O3 103.9(14) . 2
O3 Ga1 O3 88.3(9) 5 2
O3 Ga1 O3 88.3(9) 6 2
O3 Ga1 O3 88.3(9) 4 3
O3 Ga1 O3 88.3(9) . 3
O3 Ga1 O3 103.9(14) 5 3
O3 Ga1 O3 164.0(15) 6 3
O3 Ga1 O3 81.8(14) 2 3
O3 Ga1 La 128.0(7) 4 2
O3 Ga1 La 98.0(7) . 2
O3 Ga1 La 98.0(7) 5 2
O3 Ga1 La 128.0(7) 6 2
O3 Ga1 La 40.9(7) 2 2
O3 Ga1 La 40.9(7) 3 2
O3 Ga1 La 40.9(7) 4 4
O3 Ga1 La 128.0(7) . 4
O3 Ga1 La 40.9(7) 5 4
O3 Ga1 La 98.0(7) 6 4
O3 Ga1 La 128.0(7) 2 4
O3 Ga1 La 98.0(7) 3 4
La Ga1 La 120.0 2 4
O3 Ga1 La 98.0(7) 4 .
O3 Ga1 La 40.9(7) . .
O3 Ga1 La 128.0(7) 5 .
O3 Ga1 La 40.9(7) 6 .
O3 Ga1 La 98.0(7) 2 .
O3 Ga1 La 128.0(7) 3 .
La Ga1 La 120.0 2 .
La Ga1 La 120.0 4 .
O3 Ta O3 88.3(9) 4 .
O3 Ta O3 81.8(14) 4 5
O3 Ta O3 164.0(15) . 5
O3 Ta O3 103.9(14) 4 6
O3 Ta O3 81.8(14) . 6
O3 Ta O3 88.3(9) 5 6
O3 Ta O3 164.0(15) 4 2
O3 Ta O3 103.9(14) . 2
O3 Ta O3 88.3(9) 5 2
O3 Ta O3 88.3(9) 6 2
O3 Ta O3 88.3(9) 4 3
O3 Ta O3 88.3(9) . 3
O3 Ta O3 103.9(14) 5 3
O3 Ta O3 164.0(15) 6 3
O3 Ta O3 81.8(14) 2 3
O3 Ta Ga3 157.9(7) 4 3_556
O3 Ta Ga3 96.5(7) . 3_556
O3 Ta Ga3 88.3(7) 5 3_556
O3 Ta Ga3 55.9(7) 6 3_556
O3 Ta Ga3 32.4(7) 2 3_556
O3 Ta Ga3 113.3(7) 3 3_556
O3 Ta Ga3 113.3(7) 4 2
O3 Ta Ga3 157.9(7) . 2
O3 Ta Ga3 32.4(7) 5 2
O3 Ta Ga3 88.3(7) 6 2
O3 Ta Ga3 55.9(7) 2 2
O3 Ta Ga3 96.5(7) 3 2
Ga3 Ta Ga3 61.84(7) 3_556 2
O3 Ta Ga3 55.9(7) 4 2_554
O3 Ta Ga3 88.3(7) . 2_554
O3 Ta Ga3 96.5(7) 5 2_554
O3 Ta Ga3 157.9(7) 6 2_554
O3 Ta Ga3 113.3(7) 2 2_554
O3 Ta Ga3 32.4(7) 3 2_554
Ga3 Ta Ga3 145.49(4) 3_556 2_554
Ga3 Ta Ga3 107.22(9) 2 2_554
O3 Ta Ga3 88.3(7) 4 3
O3 Ta Ga3 32.4(7) . 3
O3 Ta Ga3 157.9(7) 5 3
O3 Ta Ga3 113.3(7) 6 3
O3 Ta Ga3 96.5(7) 2 3
O3 Ta Ga3 55.9(7) 3 3
Ga3 Ta Ga3 107.22(9) 3_556 3
Ga3 Ta Ga3 145.49(4) 2 3
Ga3 Ta Ga3 61.84(7) 2_554 3
O3 Ta Ga3 32.4(7) 4 .
O3 Ta Ga3 55.9(7) . .
O3 Ta Ga3 113.3(7) 5 .
O3 Ta Ga3 96.5(7) 6 .
O3 Ta Ga3 157.9(7) 2 .
O3 Ta Ga3 88.3(7) 3 .
Ga3 Ta Ga3 145.49(4) 3_556 .
Ga3 Ta Ga3 145.49(4) 2 .
Ga3 Ta Ga3 61.84(7) 2_554 .
Ga3 Ta Ga3 61.84(7) 3 .
O3 Ta Ga3 96.5(7) 4 1_556
O3 Ta Ga3 113.3(7) . 1_556
O3 Ta Ga3 55.9(7) 5 1_556
O3 Ta Ga3 32.4(7) 6 1_556
O3 Ta Ga3 88.3(7) 2 1_556
O3 Ta Ga3 157.9(7) 3 1_556
Ga3 Ta Ga3 61.84(7) 3_556 1_556
Ga3 Ta Ga3 61.84(7) 2 1_556
Ga3 Ta Ga3 145.49(4) 2_554 1_556
Ga3 Ta Ga3 145.49(4) 3 1_556
Ga3 Ta Ga3 107.22(9) . 1_556
O1 Ga2 O2 119.4(12) . 2_654
O1 Ga2 O2 119.4(12) . 6_554
O2 Ga2 O2 97.9(16) 2_654 6_554
O1 Ga2 O2 119.4(12) . 5_664
O2 Ga2 O2 97.9(16) 2_654 5_664
O2 Ga2 O2 97.9(16) 6_554 5_664
O1 Ga2 La 136.39(6) . 4_664
O2 Ga2 La 103.8(13) 2_654 4_664
O2 Ga2 La 43.3(14) 6_554 4_664
O2 Ga2 La 54.6(11) 5_664 4_664
O1 Ga2 La 136.38(6) . 2_654
O2 Ga2 La 54.6(11) 2_654 2_654
O2 Ga2 La 103.8(13) 6_554 2_654
O2 Ga2 La 43.3(14) 5_664 2_654
La Ga2 La 73.37(9) 4_664 2_654
O1 Ga2 La 136.38(6) . 1_554
O2 Ga2 La 43.3(14) 2_654 1_554
O2 Ga2 La 54.6(11) 6_554 1_554
O2 Ga2 La 103.8(13) 5_664 1_554
La Ga2 La 73.37(9) 4_664 1_554
La Ga2 La 73.37(9) 2_654 1_554
O1 Ga2 La 42.23(5) . 4_665
O2 Ga2 La 160.6(12) 2_654 4_665
O2 Ga2 La 90.1(11) 6_554 4_665
O2 Ga2 La 98.4(14) 5_664 4_665
La Ga2 La 94.152(11) 4_664 4_665
La Ga2 La 140.165(6) 2_654 4_665
La Ga2 La 140.164(6) 1_554 4_665
O1 Ga2 La 42.23(5) . .
O2 Ga2 La 90.1(11) 2_654 .
O2 Ga2 La 98.4(13) 6_554 .
O2 Ga2 La 160.6(12) 5_664 .
La Ga2 La 140.164(6) 4_664 .
La Ga2 La 140.163(6) 2_654 .
La Ga2 La 94.152(11) 1_554 .
La Ga2 La 71.20(8) 4_665 .
O1 Ga2 La 42.23(5) . 2_655
O2 Ga2 La 98.4(13) 2_654 2_655
O2 Ga2 La 160.6(12) 6_554 2_655
O2 Ga2 La 90.1(11) 5_664 2_655
La Ga2 La 140.165(6) 4_664 2_655
La Ga2 La 94.152(11) 2_654 2_655
La Ga2 La 140.163(6) 1_554 2_655
La Ga2 La 71.20(8) 4_665 2_655
La Ga2 La 71.20(8) . 2_655
O2 Ga3 O2 106(3) 5_554 .
O2 Ga3 O3 98.4(17) 5_554 6_554
O2 Ga3 O3 106.5(17) . 6_554
O2 Ga3 O3 106.5(17) 5_554 4
O2 Ga3 O3 98.4(17) . 4
O3 Ga3 O3 138.3(15) 6_554 4
O2 Ga3 Ta 85.8(13) 5_554 1_554
O2 Ga3 Ta 142.2(14) . 1_554
O3 Ga3 Ta 35.8(7) 6_554 1_554
O3 Ga3 Ta 112.9(8) 4 1_554
O2 Ga3 Ta 142.2(14) 5_554 .
O2 Ga3 Ta 85.8(13) . .
O3 Ga3 Ta 112.9(8) 6_554 .
O3 Ga3 Ta 35.8(7) 4 .
Ta Ga3 Ta 107.22(9) 1_554 .
O2 Ga3 La 86.5(13) 5_554 2_545
O2 Ga3 La 36.1(14) . 2_545
O3 Ga3 La 140.8(7) 6_554 2_545
O3 Ga3 La 74.7(7) 4 2_545
Ta Ga3 La 170.48(8) 1_554 2_545
Ta Ga3 La 82.30(2) . 2_545
O2 Ga3 La 36.1(14) 5_554 2_544
O2 Ga3 La 86.5(13) . 2_544
O3 Ga3 La 74.7(7) 6_554 2_544
O3 Ga3 La 140.8(7) 4 2_544
Ta Ga3 La 82.30(3) 1_554 2_544
Ta Ga3 La 170.48(8) . 2_544
La Ga3 La 88.18(8) 2_545 2_544
Ga2 O1 La 109.9(6) . 4_665
Ga2 O1 La 109.9(6) . .
La O1 La 109.0(6) 4_665 .
Ga2 O1 La 109.9(6) . 2_655
La O1 La 109.0(6) 4_665 2_655
La O1 La 109.0(6) . 2_655
Ga3 O2 Ga2 118(2) . 2_544
Ga3 O2 La 117.8(17) . 2_545
Ga2 O2 La 105.2(17) 2_544 2_545
Ga3 O2 La 116.9(18) . .
Ga2 O2 La 92.6(12) 2_544 .
La O2 La 102.7(14) 2_545 .
Ga3 O3 Ta 111.8(12) 3 .
Ga3 O3 Ga1 111.8(12) 3 .
Ta O3 Ga1 0.0 . .
Ga3 O3 La 139.7(12) 3 .
Ta O3 La 106.1(10) . .
Ga1 O3 La 106.1(10) . .

loop_
_geom_bond_atom_site_label_1
_geom_bond_atom_site_label_2
_geom_bond_distance
_geom_bond_site_symmetry_2
La O3 2.35(2) 6
La O3 2.35(2) .
La O1 2.472(9) 2_545
La O1 2.472(9) .
La O2 2.40(4) 4_655
La O2 2.40(4) 2_655
La O2 2.75(4) 6
La O2 2.75(4) .
La Ga2 3.369(3) 2_544
La Ga2 3.369(3) 1_556
La Ga1 3.450(2) .
La Ta 3.450(2) .
Ga1 O3 1.95(2) 4
Ga1 O3 1.95(2) .
Ga1 O3 1.95(2) 5
Ga1 O3 1.95(2) 6
Ga1 O3 1.95(2) 2
Ga1 O3 1.95(2) 3
Ga1 La 3.450(2) 2
Ga1 La 3.450(2) 4
Ta O3 1.95(2) 4
Ta O3 1.95(2) .
Ta O3 1.95(2) 5
Ta O3 1.95(2) 6
Ta O3 1.95(2) 2
Ta O3 1.95(2) 3
Ta Ga3 3.1050(18) 3_556
Ta Ga3 3.1050(18) 2
Ta Ga3 3.1050(18) 2_554
Ta Ga3 3.1050(18) 3
Ta Ga3 3.1051(18) .
Ta Ga3 3.1051(18) 1_556
Ga2 O1 1.72(3) .
Ga2 O2 1.82(3) 2_654
Ga2 O2 1.82(3) 6_554
Ga2 O2 1.82(3) 5_664
Ga2 La 3.369(3) 4_664
Ga2 La 3.369(3) 2_654
Ga2 La 3.369(3) 1_554
Ga2 La 3.457(3) 4_665
Ga2 La 3.457(3) 2_655
Ga3 O2 1.78(3) 5_554
Ga3 O2 1.78(3) .
Ga3 O3 1.79(2) 6_554
Ga3 O3 1.79(2) 4
Ga3 Ta 3.1050(18) 1_554
Ga3 La 3.592(3) 2_545
Ga3 La 3.592(3) 2_544
O1 La 2.472(9) 4_665
O1 La 2.472(9) 2_655
O2 Ga2 1.82(3) 2_544
O2 La 2.40(4) 2_545
O3 Ga3 1.79(2) 3
